data_1527257
loop_
_publ_author_name
'Cox, D.E.'
'Shirane, G.'
'Kjems, J.K.'
'Aeppli, G.'
'Shapiro, S.M.'
'Fisk, Z.'
'Ott, H.R.'
'Smith, J.L.'

_publ_section_title
;
 Magnetic structure of the heavy-fermion compound U2 Zn17
;
_journal_name_full 'Physical Review, Serie 3. B - Condensed Matter (18,1978-)'
_journal_page_first 3614
_journal_page_last 3617
_journal_volume 33
_journal_year 1986
_chemical_formula_sum 'U2 Zn17'
_space_group_IT_number 166
_symmetry_space_group_name_Hall '-R 3 2"'
_symmetry_space_group_name_H-M 'R -3 m :H'
_cell_angle_alpha 90
_cell_angle_beta 90
_cell_angle_gamma 120
_cell_formula_units_Z 3
_cell_length_a 8.955
_cell_length_b 8.955
_cell_length_c 13.124
_cell_volume 911.440
_citation_journal_id_ASTM PRBMDO
_cod_data_source_file Cox_PRBMDO_1986_156.cif
_cod_data_source_block U2Zn17
_cod_original_cell_volume 911.4399
_cod_database_code 1527257

loop_
_symmetry_equiv_pos_as_xyz
x,y,z
-y,x-y,z
-x+y,-x,z
y,x,-z
-x,-x+y,-z
x-y,-y,-z
-x,-y,-z
y,-x+y,-z
x-y,x,-z
-y,-x,z
x,x-y,z
-x+y,y,z
x+2/3,y+1/3,z+1/3
-y+2/3,x-y+1/3,z+1/3
-x+y+2/3,-x+1/3,z+1/3
y+2/3,x+1/3,-z+1/3
-x+2/3,-x+y+1/3,-z+1/3
x-y+2/3,-y+1/3,-z+1/3
-x+2/3,-y+1/3,-z+1/3
y+2/3,-x+y+1/3,-z+1/3
x-y+2/3,x+1/3,-z+1/3
-y+2/3,-x+1/3,z+1/3
x+2/3,x-y+1/3,z+1/3
-x+y+2/3,y+1/3,z+1/3
x+1/3,y+2/3,z+2/3
-y+1/3,x-y+2/3,z+2/3
-x+y+1/3,-x+2/3,z+2/3
y+1/3,x+2/3,-z+2/3
-x+1/3,-x+y+2/3,-z+2/3
x-y+1/3,-y+2/3,-z+2/3
-x+1/3,-y+2/3,-z+2/3
y+1/3,-x+y+2/3,-z+2/3
x-y+1/3,x+2/3,-z+2/3
-y+1/3,-x+2/3,z+2/3
x+1/3,x-y+2/3,z+2/3
-x+y+1/3,y+2/3,z+2/3

loop_
_atom_site_label
_atom_site_type_symbol
_atom_site_fract_x
_atom_site_fract_y
_atom_site_fract_z
_atom_site_occupancy
_atom_site_U_iso_or_equiv
Zn1 Zn 0 0 0.1007 1 0.0
U1 U 0 0 0.3338 1 0.0
Zn3 Zn 0.2986 0 0 1 0.0
Zn4 Zn 0.1643 0.8357 0.4823 1 0.0
Zn2 Zn 0.5 0 0.5 1 0.0
